data_7208478
loop_
_publ_author_name
'Zhang, Yun-Xue'
'Yang, Jin'
'Kan, Wei-Qiu'
'Ma, Jian-Fang'

_publ_section_title
;
 A series of coordination polymers based on flexible
 5-carboxy-1-(4&#x2032;-carboxybenzyl)-2-oxidopyridinium and structurally
 related N-donor ligands: syntheses, structures and photoluminescent
 properties
;
_journal_issue 18
_journal_name_full CrystEngComm
_journal_page_first 6004
_journal_paper_doi 10.1039/c2ce25439e
_journal_volume 14
_journal_year 2012
_chemical_formula_moiety 'C28 H20 N2 O11 Pb2'
_chemical_formula_sum 'C28 H20 N2 O11 Pb2'
_chemical_formula_weight 974.84
_chemical_name_systematic
;
?
;
_space_group_IT_number 14
_symmetry_cell_setting monoclinic
_symmetry_space_group_name_Hall '-P 2yn'
_symmetry_space_group_name_H-M 'P 1 21/n 1'
_atom_sites_solution_hydrogens geom
_atom_sites_solution_primary direct
_atom_sites_solution_secondary difmap
_audit_creation_method SHELXL-97
_cell_angle_alpha 90
_cell_angle_beta 92.265(6)
_cell_angle_gamma 90
_cell_formula_units_Z 2
_cell_length_a 4.8640(3)
_cell_length_b 9.6450(6)
_cell_length_c 27.5870(17)
_cell_measurement_reflns_used 1945
_cell_measurement_temperature 293(2)
_cell_measurement_theta_max 29.1782
_cell_measurement_theta_min 4.1844
_cell_volume 1293.19(14)
_computing_cell_refinement CrysAlis
_computing_data_collection 'CrysAlis (Oxford Diffraction, 2006)'
_computing_data_reduction CrysAlis
_computing_structure_refinement 'SHELXL-97 (Sheldrick, 2008)'
_computing_structure_solution 'SHELXL-97 (Sheldrick, 2008)'
_diffrn_ambient_temperature 293(2)
_diffrn_detector_area_resol_mean 10.0
_diffrn_measured_fraction_theta_full 0.994
_diffrn_measured_fraction_theta_max 0.846
_diffrn_measurement_device_type 'Oxford Diffraction Gemini R Ultra'
_diffrn_measurement_method '\w scan'
_diffrn_radiation_monochromator graphite
_diffrn_radiation_source 'fine-focus sealed tube'
_diffrn_radiation_type MoK\a
_diffrn_radiation_wavelength 0.71073
_diffrn_reflns_av_R_equivalents 0.0440
_diffrn_reflns_av_sigmaI/netI 0.0788
_diffrn_reflns_limit_h_max 6
_diffrn_reflns_limit_h_min -6
_diffrn_reflns_limit_k_max 13
_diffrn_reflns_limit_k_min -12
_diffrn_reflns_limit_l_max 35
_diffrn_reflns_limit_l_min -36
_diffrn_reflns_number 5931
_diffrn_reflns_theta_full 25.00
_diffrn_reflns_theta_max 29.24
_diffrn_reflns_theta_min 4.23
_exptl_absorpt_coefficient_mu 13.073
_exptl_absorpt_correction_T_max 0.835
_exptl_absorpt_correction_T_min 0.766
_exptl_absorpt_correction_type multi-scan
_exptl_absorpt_process_details
;
CrysAlis (Oxford Diffraction, 2006)
;
_exptl_crystal_colour colorless
_exptl_crystal_density_diffrn 2.504
_exptl_crystal_density_method 'not measured'
_exptl_crystal_description block
_exptl_crystal_F_000 908
_exptl_crystal_size_max 0.22
_exptl_crystal_size_mid 0.20
_exptl_crystal_size_min 0.18
_refine_diff_density_max 1.932
_refine_diff_density_min -1.760
_refine_diff_density_rms 0.264
_refine_ls_extinction_method none
_refine_ls_goodness_of_fit_ref 1.047
_refine_ls_hydrogen_treatment constr
_refine_ls_matrix_type full
_refine_ls_number_parameters 199
_refine_ls_number_reflns 2977
_refine_ls_number_restraints 0
_refine_ls_restrained_S_all 1.047
_refine_ls_R_factor_all 0.0691
_refine_ls_R_factor_gt 0.0439
_refine_ls_shift/su_max 0.006
_refine_ls_shift/su_mean 0.000
_refine_ls_structure_factor_coef Fsqd
_refine_ls_weighting_details 'calc w=1/[\s^2^(Fo^2^)+(0.0256P)^2^+2.6959P] where P=(Fo^2^+2Fc^2^)/3'
_refine_ls_weighting_scheme calc
_refine_ls_wR_factor_gt 0.0785
_refine_ls_wR_factor_ref 0.0933
_reflns_number_gt 2252
_reflns_number_total 2977
_reflns_threshold_expression >2\s(I)
_cod_data_source_file c2ce25439e.txt
_cod_data_source_block Compound-7
_cod_depositor_comments
;
The following automatic conversions were performed:

'_symmetry_cell_setting' value 'Monoclinic' changed to 'monoclinic'
according to /home/saulius/struct/CIF-dictionaries/cif_core.dic
dictionary named 'cif_core.dic' version 2.4.1 from 2010-06-29.

Automatic conversion script
Id: cif_fix_values 1891 2012-01-12 08:04:46Z andrius 
;
_cod_original_sg_symbol_Hall '-p 2yn'
_cod_original_sg_symbol_H-M p21/n
_cod_database_code 7208478

loop_
_symmetry_equiv_pos_as_xyz
'x, y, z'
'-x+1/2, y+1/2, -z+1/2'
'-x, -y, -z'
'x-1/2, -y-1/2, z-1/2'

loop_
_atom_site_label
_atom_site_type_symbol
_atom_site_fract_x
_atom_site_fract_y
_atom_site_fract_z
_atom_site_U_iso_or_equiv
_atom_site_adp_type
_atom_site_occupancy
_atom_site_symmetry_multiplicity
_atom_site_calc_flag
_atom_site_refinement_flags
Pb1 Pb 0.71985(6) 1.16282(3) 0.074268(12) 0.02817(13) Uani 1 1 d .
C1 C 0.3082(18) 0.6481(9) 0.3512(3) 0.031(2) Uani 1 1 d .
C2 C 0.1656(15) 0.6494(9) 0.3021(3) 0.0240(18) Uani 1 1 d .
C3 C 0.2455(17) 0.5585(9) 0.2662(3) 0.030(2) Uani 1 1 d .
H3 H 0.3832 0.4935 0.2728 0.036 Uiso 1 1 calc R
C4 C 0.1196(17) 0.5658(9) 0.2213(3) 0.030(2) Uani 1 1 d .
H4 H 0.1733 0.5037 0.1977 0.036 Uiso 1 1 calc R
C5 C -0.0855(15) 0.6615(8) 0.2091(3) 0.0238(18) Uani 1 1 d .
C6 C -0.1645(18) 0.7497(9) 0.2458(3) 0.032(2) Uani 1 1 d .
H6 H -0.3044 0.8136 0.2394 0.038 Uiso 1 1 calc R
C7 C -0.0389(17) 0.7444(9) 0.2920(3) 0.029(2) Uani 1 1 d .
H7 H -0.0934 0.8052 0.3159 0.034 Uiso 1 1 calc R
C8 C -0.2249(17) 0.6719(10) 0.1607(3) 0.032(2) Uani 1 1 d .
H8A H -0.3029 0.7641 0.1569 0.039 Uiso 1 1 calc R
H8B H -0.3756 0.6060 0.1588 0.039 Uiso 1 1 calc R
C9 C -0.0462(16) 0.5137(8) 0.0980(3) 0.0241(18) Uani 1 1 d .
C10 C 0.1333(17) 0.4980(9) 0.0593(3) 0.032(2) Uani 1 1 d .
H10 H 0.1397 0.4138 0.0429 0.038 Uiso 1 1 calc R
C11 C 0.2949(18) 0.6033(9) 0.0457(3) 0.030(2) Uani 1 1 d .
H11 H 0.4060 0.5903 0.0194 0.036 Uiso 1 1 calc R
C12 C 0.3025(16) 0.7323(9) 0.0697(3) 0.0233(18) Uani 1 1 d .
C13 C 0.1274(16) 0.7495(9) 0.1072(3) 0.0261(19) Uani 1 1 d .
H13 H 0.1252 0.8334 0.1238 0.031 Uiso 1 1 calc R
C14 C 0.4886(16) 0.8439(9) 0.0554(3) 0.028(2) Uani 1 1 d .
N1 N -0.0422(14) 0.6454(7) 0.1202(2) 0.0249(16) Uani 1 1 d .
O1 O 0.5391(12) 0.5855(8) 0.3552(2) 0.0418(17) Uani 1 1 d .
O2 O 0.2065(13) 0.7109(7) 0.3865(2) 0.0372(15) Uani 1 1 d .
O3 O -0.2001(13) 0.4224(7) 0.1134(2) 0.0429(17) Uani 1 1 d .
O4 O 0.5267(13) 0.9424(7) 0.0858(2) 0.0431(17) Uani 1 1 d .
O5 O 0.6050(13) 0.8347(7) 0.0160(3) 0.0443(17) Uani 1 1 d .
O1W O 1.007(4) 1.015(2) 0.0205(6) 0.074(6) Uani 0.50 1 d P

loop_
_atom_site_aniso_label
_atom_site_aniso_U_11
_atom_site_aniso_U_22
_atom_site_aniso_U_33
_atom_site_aniso_U_23
_atom_site_aniso_U_13
_atom_site_aniso_U_12
Pb1 0.03397(19) 0.02728(19) 0.02332(19) 0.00099(15) 0.00185(13) -0.00818(16)
C1 0.039(5) 0.031(5) 0.021(5) 0.001(4) -0.001(4) -0.008(4)
C2 0.019(4) 0.028(4) 0.026(5) -0.001(4) 0.004(3) -0.004(4)
C3 0.033(4) 0.033(5) 0.025(5) 0.001(4) 0.006(4) 0.009(4)
C4 0.039(5) 0.032(5) 0.019(4) -0.002(4) 0.002(4) 0.008(4)
C5 0.021(4) 0.023(4) 0.027(5) 0.007(4) 0.002(3) -0.005(4)
C6 0.034(5) 0.023(4) 0.039(6) 0.003(4) 0.002(4) 0.003(4)
C7 0.035(4) 0.034(5) 0.017(4) -0.003(4) 0.006(4) 0.004(4)
C8 0.027(4) 0.046(6) 0.023(5) 0.004(4) 0.001(4) 0.004(4)
C9 0.032(4) 0.020(4) 0.020(4) 0.007(4) -0.006(3) -0.003(4)
C10 0.043(5) 0.022(4) 0.030(5) -0.006(4) 0.008(4) -0.012(4)
C11 0.039(5) 0.033(5) 0.018(4) 0.000(4) 0.005(4) 0.002(4)
C12 0.024(4) 0.023(4) 0.023(4) 0.009(4) -0.001(3) -0.010(4)
C13 0.034(4) 0.024(4) 0.019(4) 0.009(4) -0.009(4) -0.005(4)
C14 0.026(4) 0.033(5) 0.025(5) 0.010(4) 0.000(4) 0.001(4)
N1 0.032(4) 0.024(4) 0.019(4) -0.004(3) 0.002(3) -0.003(3)
O1 0.035(3) 0.061(5) 0.029(4) -0.002(3) 0.000(3) 0.006(3)
O2 0.047(4) 0.034(4) 0.030(4) -0.011(3) -0.001(3) 0.002(3)
O3 0.048(4) 0.030(4) 0.051(4) 0.005(3) 0.014(3) -0.012(3)
O4 0.053(4) 0.030(4) 0.047(4) -0.010(3) 0.009(3) -0.022(3)
O5 0.045(4) 0.042(4) 0.048(4) 0.006(3) 0.019(3) -0.016(3)
O1W 0.050(8) 0.059(11) 0.111(18) 0.030(15) -0.032(12) -0.032(8)

loop_
_atom_type_symbol
_atom_type_description
_atom_type_scat_dispersion_real
_atom_type_scat_dispersion_imag
_atom_type_scat_source
C C 0.0033 0.0016 'International Tables Vol C Tables 4.2.6.8 and 6.1.1.4'
H H 0.0000 0.0000 'International Tables Vol C Tables 4.2.6.8 and 6.1.1.4'
N N 0.0061 0.0033 'International Tables Vol C Tables 4.2.6.8 and 6.1.1.4'
O O 0.0106 0.0060 'International Tables Vol C Tables 4.2.6.8 and 6.1.1.4'
Pb Pb -3.3944 10.1111 'International Tables Vol C Tables 4.2.6.8 and 6.1.1.4'

loop_
_geom_angle_atom_site_label_1
_geom_angle_atom_site_label_2
_geom_angle_atom_site_label_3
_geom_angle
_geom_angle_site_symmetry_1
_geom_angle_site_symmetry_3
O4 Pb1 O1 77.9(2) . 2_655
O4 Pb1 O2 76.1(2) . 2
O1 Pb1 O2 95.6(2) 2_655 2
O4 Pb1 O1W 78.5(4) . .
O1 Pb1 O1W 92.2(4) 2_655 .
O2 Pb1 O1W 151.1(4) 2 .
O4 Pb1 O3 145.3(2) . 1_665
O1 Pb1 O3 84.6(2) 2_655 1_665
O2 Pb1 O3 76.1(2) 2 1_665
O1W Pb1 O3 132.4(4) . 1_665
O2 C1 O1 122.0(8) . .
O2 C1 C2 120.7(8) . .
O1 C1 C2 117.2(8) . .
C7 C2 C3 119.8(8) . .
C7 C2 C1 119.7(8) . .
C3 C2 C1 120.4(8) . .
C4 C3 C2 119.1(8) . .
C4 C3 H3 120.4 . .
C2 C3 H3 120.4 . .
C3 C4 C5 123.1(8) . .
C3 C4 H4 118.4 . .
C5 C4 H4 118.4 . .
C6 C5 C4 116.5(8) . .
C6 C5 C8 119.2(8) . .
C4 C5 C8 124.3(8) . .
C5 C6 C7 121.4(8) . .
C5 C6 H6 119.3 . .
C7 C6 H6 119.3 . .
C2 C7 C6 119.9(8) . .
C2 C7 H7 120.0 . .
C6 C7 H7 120.0 . .
C5 C8 N1 113.8(7) . .
C5 C8 H8A 108.8 . .
N1 C8 H8A 108.8 . .
C5 C8 H8B 108.8 . .
N1 C8 H8B 108.8 . .
H8A C8 H8B 107.7 . .
O3 C9 N1 119.3(8) . .
O3 C9 C10 125.5(8) . .
N1 C9 C10 115.2(7) . .
C11 C10 C9 121.0(8) . .
C11 C10 H10 119.5 . .
C9 C10 H10 119.5 . .
C10 C11 C12 122.6(8) . .
C10 C11 H11 118.7 . .
C12 C11 H11 118.7 . .
C13 C12 C11 117.1(7) . .
C13 C12 C14 121.3(8) . .
C11 C12 C14 121.6(8) . .
N1 C13 C12 120.7(8) . .
N1 C13 H13 119.7 . .
C12 C13 H13 119.7 . .
O5 C14 O4 124.5(8) . .
O5 C14 C12 119.2(8) . .
O4 C14 C12 116.3(8) . .
C13 N1 C9 123.4(7) . .
C13 N1 C8 117.5(7) . .
C9 N1 C8 119.0(7) . .
C1 O1 Pb1 109.3(5) . 2_645
C1 O2 Pb1 128.4(6) . 2_545
C9 O3 Pb1 126.1(6) . 1_445
C14 O4 Pb1 129.3(6) . .
O1W O1W Pb1 134(2) 3_775 .

loop_
_geom_bond_atom_site_label_1
_geom_bond_atom_site_label_2
_geom_bond_distance
_geom_bond_site_symmetry_2
Pb1 O4 2.350(6) .
Pb1 O1 2.352(6) 2_655
Pb1 O2 2.422(6) 2
Pb1 O1W 2.52(2) .
Pb1 O3 2.748(7) 1_665
C1 O2 1.263(10) .
C1 O1 1.276(10) .
C1 C2 1.498(11) .
C2 C7 1.373(11) .
C2 C3 1.389(11) .
C3 C4 1.363(11) .
C3 H3 0.9300 .
C4 C5 1.391(11) .
C4 H4 0.9300 .
C5 C6 1.389(12) .
C5 C8 1.476(11) .
C6 C7 1.391(11) .
C6 H6 0.9300 .
C7 H7 0.9300 .
C8 N1 1.478(10) .
C8 H8A 0.9700 .
C8 H8B 0.9700 .
C9 O3 1.241(9) .
C9 N1 1.409(10) .
C9 C10 1.415(11) .
C10 C11 1.346(12) .
C10 H10 0.9300 .
C11 C12 1.410(12) .
C11 H11 0.9300 .
C12 C13 1.374(11) .
C12 C14 1.471(11) .
C13 N1 1.357(10) .
C13 H13 0.9300 .
C14 O5 1.247(10) .
C14 O4 1.277(11) .
O1 Pb1 2.352(6) 2_645
O2 Pb1 2.422(6) 2_545
O3 Pb1 2.748(7) 1_445
O1W O1W 1.16(3) 3_775

loop_
_geom_torsion_atom_site_label_1
_geom_torsion_atom_site_label_2
_geom_torsion_atom_site_label_3
_geom_torsion_atom_site_label_4
_geom_torsion
_geom_torsion_site_symmetry_1
_geom_torsion_site_symmetry_4
O2 C1 C2 C7 15.5(12) . .
O1 C1 C2 C7 -162.1(8) . .
O2 C1 C2 C3 -166.8(8) . .
O1 C1 C2 C3 15.6(12) . .
C7 C2 C3 C4 0.3(13) . .
C1 C2 C3 C4 -177.4(8) . .
C2 C3 C4 C5 0.7(14) . .
C3 C4 C5 C6 -1.7(13) . .
C3 C4 C5 C8 179.9(8) . .
C4 C5 C6 C7 1.7(12) . .
C8 C5 C6 C7 -179.7(8) . .
C3 C2 C7 C6 -0.3(13) . .
C1 C2 C7 C6 177.5(8) . .
C5 C6 C7 C2 -0.8(13) . .
C6 C5 C8 N1 144.9(8) . .
C4 C5 C8 N1 -36.7(12) . .
O3 C9 C10 C11 -179.2(8) . .
N1 C9 C10 C11 0.5(12) . .
C9 C10 C11 C12 2.1(13) . .
C10 C11 C12 C13 -2.6(12) . .
C10 C11 C12 C14 177.6(8) . .
C11 C12 C13 N1 0.5(11) . .
C14 C12 C13 N1 -179.7(7) . .
C13 C12 C14 O5 -166.5(8) . .
C11 C12 C14 O5 13.2(12) . .
C13 C12 C14 O4 16.0(11) . .
C11 C12 C14 O4 -164.2(8) . .
C12 C13 N1 C9 2.1(11) . .
C12 C13 N1 C8 -179.9(7) . .
O3 C9 N1 C13 177.1(7) . .
C10 C9 N1 C13 -2.6(11) . .
O3 C9 N1 C8 -0.9(11) . .
C10 C9 N1 C8 179.4(7) . .
C5 C8 N1 C13 -78.6(10) . .
C5 C8 N1 C9 99.5(9) . .
O2 C1 O1 Pb1 -16.9(10) . 2_645
C2 C1 O1 Pb1 160.7(6) . 2_645
O1 C1 O2 Pb1 -117.5(8) . 2_545
C2 C1 O2 Pb1 65.0(10) . 2_545
N1 C9 O3 Pb1 175.5(5) . 1_445
C10 C9 O3 Pb1 -4.8(11) . 1_445
O5 C14 O4 Pb1 17.4(13) . .
C12 C14 O4 Pb1 -165.3(5) . .
O1 Pb1 O4 C14 -130.8(8) 2_655 .
O2 Pb1 O4 C14 130.2(8) 2 .
O1W Pb1 O4 C14 -36.1(8) . .
O3 Pb1 O4 C14 167.8(6) 1_665 .
O4 Pb1 O1W O1W 93(3) . 3_775
O1 Pb1 O1W O1W 170(3) 2_655 3_775
O2 Pb1 O1W O1W 65(3) 2 3_775
O3 Pb1 O1W O1W -105(3) 1_665 3_775
